data_4072991
loop_
_publ_author_name
'Hanna, Tamara E.'
'Bernskoetter, Wesley H.'
'Bouwkamp, Marco W.'
'Lobkovsky, Emil'
'Chirik, Paul J.'

_publ_section_title
;
 Bis(cyclopentadienyl) Titanium Dinitrogen Chemistry:&#x00A0; Synthesis
 and Characterization of a Side-on Bound Haptomer
;
_journal_issue 9
_journal_name_full Organometallics
_journal_page_first 2431
_journal_paper_doi 10.1021/om0611913
_journal_volume 26
_journal_year 2007
_chemical_formula_sum 'C40 H60 N2 Ti2'
_chemical_formula_weight 664.70
_chemical_name_systematic
; 
 ? 
;
_space_group_IT_number 15
_symmetry_cell_setting monoclinic
_symmetry_space_group_name_Hall '-C 2yc'
_symmetry_space_group_name_H-M 'C 1 2/c 1'
_atom_sites_solution_hydrogens mixed
_atom_sites_solution_primary direct
_atom_sites_solution_secondary difmap
_audit_creation_method SHELXL-97
_cell_angle_alpha 90.00
_cell_angle_beta 95.560(3)
_cell_angle_gamma 90.00
_cell_formula_units_Z 4
_cell_length_a 22.5972(17)
_cell_length_b 10.1732(7)
_cell_length_c 16.3098(10)
_cell_measurement_reflns_used 8040
_cell_measurement_temperature 173(2)
_cell_measurement_theta_max 27.95
_cell_measurement_theta_min 2.49
_cell_volume 3731.8(4)
_computing_cell_refinement 'Bruker SAINT+'
_computing_data_collection 'Bruker APEX2'
_computing_data_reduction 'Bruker SAINT+'
_computing_molecular_graphics 'Bruker SHELXTL'
_computing_publication_material 'Bruker SHELXTL'
_computing_structure_refinement 'SHELXL-97 (Sheldrick, 1997)'
_computing_structure_solution 'SHELXS-97 (Sheldrick, 1990)'
_diffrn_ambient_temperature 173(2)
_diffrn_measured_fraction_theta_full 0.996
_diffrn_measured_fraction_theta_max 0.996
_diffrn_measurement_device_type 'Bruker X8 APEX2'
_diffrn_measurement_method 'phi and omega scans'
_diffrn_radiation_monochromator graphite
_diffrn_radiation_source 'fine-focus sealed tube'
_diffrn_radiation_type MoK\a
_diffrn_radiation_wavelength 0.71073
_diffrn_reflns_av_R_equivalents 0.0358
_diffrn_reflns_av_sigmaI/netI 0.0275
_diffrn_reflns_limit_h_max 29
_diffrn_reflns_limit_h_min -28
_diffrn_reflns_limit_k_max 11
_diffrn_reflns_limit_k_min -13
_diffrn_reflns_limit_l_max 20
_diffrn_reflns_limit_l_min -21
_diffrn_reflns_number 34154
_diffrn_reflns_theta_full 27.98
_diffrn_reflns_theta_max 27.98
_diffrn_reflns_theta_min 1.81
_exptl_absorpt_coefficient_mu 0.456
_exptl_absorpt_correction_T_max 0.9775
_exptl_absorpt_correction_T_min 0.9143
_exptl_absorpt_correction_type multi-scan
_exptl_absorpt_process_details SADABS
_exptl_crystal_colour dark
_exptl_crystal_density_diffrn 1.183
_exptl_crystal_density_meas 0
_exptl_crystal_density_method 'not measured'
_exptl_crystal_description block
_exptl_crystal_F_000 1432
_exptl_crystal_size_max 0.20
_exptl_crystal_size_mid 0.15
_exptl_crystal_size_min 0.05
_refine_diff_density_max 0.355
_refine_diff_density_min -0.368
_refine_diff_density_rms 0.052
_refine_ls_extinction_method none
_refine_ls_goodness_of_fit_ref 1.050
_refine_ls_hydrogen_treatment mixed
_refine_ls_matrix_type full
_refine_ls_number_parameters 303
_refine_ls_number_reflns 4480
_refine_ls_number_restraints 0
_refine_ls_restrained_S_all 1.050
_refine_ls_R_factor_all 0.0490
_refine_ls_R_factor_gt 0.0350
_refine_ls_shift/su_max 0.032
_refine_ls_shift/su_mean 0.002
_refine_ls_structure_factor_coef Fsqd
_refine_ls_weighting_details 'calc w=1/[\s^2^(Fo^2^)+(0.0624P)^2^+1.7651P] where P=(Fo^2^+2Fc^2^)/3'
_refine_ls_weighting_scheme calc
_refine_ls_wR_factor_gt 0.1010
_refine_ls_wR_factor_ref 0.1076
_reflns_number_gt 3464
_reflns_number_total 4480
_reflns_threshold_expression >2sigma(I)
_cod_data_source_file om0611913si20061230_110017.cif
_cod_data_source_block wb33
_cod_depositor_comments
;
The following automatic conversions were performed:

'_symmetry_cell_setting' value 'Monoclinic' changed to 'monoclinic'
according to /home/saulius/struct/CIF-dictionaries/cif_core.dic
dictionary named 'cif_core.dic' version 2.4.1 from 2010-06-29.

Automatic conversion script
Id: cif_fix_values 1715 2011-07-08 13:25:40Z adriana 
;
_cod_original_sg_symbol_H-M C2/c
_cod_database_code 4072991

loop_
_symmetry_equiv_pos_as_xyz
'x, y, z'
'-x, y, -z+1/2'
'x+1/2, y+1/2, z'
'-x+1/2, y+1/2, -z+1/2'
'-x, -y, -z'
'x, -y, z-1/2'
'-x+1/2, -y+1/2, -z'
'x+1/2, -y+1/2, z-1/2'

loop_
_atom_site_label
_atom_site_type_symbol
_atom_site_fract_x
_atom_site_fract_y
_atom_site_fract_z
_atom_site_U_iso_or_equiv
_atom_site_adp_type
_atom_site_occupancy
_atom_site_symmetry_multiplicity
_atom_site_calc_flag
_atom_site_refinement_flags
_atom_site_disorder_assembly
_atom_site_disorder_group
Ti1 Ti 0.358713(10) 0.24581(2) 0.059907(14) 0.01764(10) Uani 1 1 d . A .
N1 N 0.27486(6) 0.25125(11) 0.01365(8) 0.0218(3) Uani 1 1 d . . .
C1 C 0.35990(7) 0.20683(18) 0.20137(9) 0.0291(3) Uani 1 1 d . . .
C2 C 0.41215(7) 0.15181(18) 0.17436(10) 0.0309(4) Uani 1 1 d . . .
C3 C 0.39724(7) 0.04808(16) 0.11871(10) 0.0284(3) Uani 1 1 d . . .
C4 C 0.33476(7) 0.03571(15) 0.11090(9) 0.0241(3) Uani 1 1 d . . .
C5 C 0.31241(7) 0.13367(15) 0.16183(9) 0.0237(3) Uani 1 1 d . . .
C6 C 0.39626(8) 0.29255(18) -0.06612(10) 0.0362(4) Uani 1 1 d . . .
C7 C 0.44454(9) 0.2798(2) -0.00679(15) 0.0459(5) Uani 1 1 d . A .
C8 C 0.44332(8) 0.3819(2) 0.05101(12) 0.0445(5) Uani 1 1 d . . .
C9 C 0.39305(8) 0.45808(16) 0.02901(10) 0.0323(4) Uani 1 1 d . A .
C10 C 0.36451(7) 0.40282(16) -0.04336(9) 0.0270(3) Uani 1 1 d . A .
C11 C 0.35643(10) 0.3123(2) 0.26565(11) 0.0470(5) Uani 1 1 d . . .
C12 C 0.3566(2) 0.2489(3) 0.35091(14) 0.1005(14) Uani 1 1 d . . .
H12A H 0.3545 0.3177 0.3926 0.151 Uiso 1 1 calc R . .
H12B H 0.3933 0.1981 0.3630 0.151 Uiso 1 1 calc R . .
H12C H 0.3222 0.1904 0.3516 0.151 Uiso 1 1 calc R . .
C13 C 0.30308(12) 0.4001(3) 0.24920(15) 0.0605(7) Uani 1 1 d . . .
C14 C 0.43999(9) -0.0395(2) 0.07985(14) 0.0432(5) Uani 1 1 d . . .
C15 C 0.29899(9) -0.06430(18) 0.06123(13) 0.0385(4) Uani 1 1 d . . .
C16 C 0.3691(2) 0.2282(4) -0.15059(19) 0.0281(9) Uani 0.547(6) 1 d P A 1
H16A H 0.3316 0.2683 -0.1770 0.034 Uiso 0.547(6) 1 calc PR A 1
C17 C 0.4335(3) 0.2524(6) -0.2016(3) 0.0536(14) Uani 0.547(6) 1 d P A 1
H17A H 0.4268 0.2181 -0.2579 0.080 Uiso 0.547(6) 1 calc PR A 1
H17B H 0.4670 0.2060 -0.1719 0.080 Uiso 0.547(6) 1 calc PR A 1
H17C H 0.4424 0.3465 -0.2035 0.080 Uiso 0.547(6) 1 calc PR A 1
C18 C 0.3698(2) 0.0806(4) -0.1429(2) 0.0484(13) Uani 0.547(6) 1 d P A 1
H18A H 0.3353 0.0517 -0.1156 0.073 Uiso 0.547(6) 1 calc PR A 1
H18B H 0.4064 0.0529 -0.1101 0.073 Uiso 0.547(6) 1 calc PR A 1
H18C H 0.3683 0.0410 -0.1978 0.073 Uiso 0.547(6) 1 calc PR A 1
C16' C 0.4017(2) 0.1937(4) -0.1328(2) 0.0296(11) Uani 0.453(6) 1 d P A 2
H16B H 0.4301 0.1192 -0.1208 0.036 Uiso 0.453(6) 1 calc PR A 2
C17' C 0.4058(3) 0.2766(7) -0.2197(3) 0.0436(14) Uani 0.453(6) 1 d P A 2
H17D H 0.4451 0.3172 -0.2193 0.065 Uiso 0.453(6) 1 calc PR A 2
H17E H 0.3752 0.3451 -0.2246 0.065 Uiso 0.453(6) 1 calc PR A 2
H17F H 0.3994 0.2163 -0.2666 0.065 Uiso 0.453(6) 1 calc PR A 2
C18' C 0.3393(2) 0.1605(6) -0.1671(3) 0.0441(15) Uani 0.453(6) 1 d P A 2
H18D H 0.3205 0.1058 -0.1275 0.066 Uiso 0.453(6) 1 calc PR A 2
H18E H 0.3404 0.1124 -0.2190 0.066 Uiso 0.453(6) 1 calc PR A 2
H18F H 0.3165 0.2418 -0.1771 0.066 Uiso 0.453(6) 1 calc PR A 2
C19 C 0.4802(3) 0.4429(8) 0.1329(5) 0.0333(16) Uani 0.386(16) 1 d P A 1
H19A H 0.5128 0.4977 0.1166 0.050 Uiso 0.386(16) 1 calc PR A 1
H19B H 0.4966 0.3712 0.1683 0.050 Uiso 0.386(16) 1 calc PR A 1
H19C H 0.4536 0.4965 0.1631 0.050 Uiso 0.386(16) 1 calc PR A 1
C19' C 0.4979(3) 0.3932(10) 0.1094(4) 0.057(2) Uani 0.614(16) 1 d P A 2
H19D H 0.5239 0.4611 0.0900 0.085 Uiso 0.614(16) 1 calc PR A 2
H19E H 0.5189 0.3088 0.1127 0.085 Uiso 0.614(16) 1 calc PR A 2
H19F H 0.4868 0.4171 0.1641 0.085 Uiso 0.614(16) 1 calc PR A 2
C20 C 0.3682(5) 0.5847(5) 0.0638(5) 0.0480(17) Uani 0.69(2) 1 d P A 1
H20A H 0.3892 0.6608 0.0436 0.072 Uiso 0.69(2) 1 calc PR A 1
H20B H 0.3741 0.5825 0.1241 0.072 Uiso 0.69(2) 1 calc PR A 1
H20C H 0.3257 0.5917 0.0458 0.072 Uiso 0.69(2) 1 calc PR A 1
C20' C 0.3951(8) 0.5772(11) 0.0812(7) 0.038(2) Uani 0.31(2) 1 d P A 2
H20D H 0.4126 0.6499 0.0524 0.056 Uiso 0.31(2) 1 calc PR A 2
H20E H 0.4193 0.5598 0.1332 0.056 Uiso 0.31(2) 1 calc PR A 2
H20F H 0.3546 0.6009 0.0926 0.056 Uiso 0.31(2) 1 calc PR A 2
H1 H 0.2719(8) 0.1487(17) 0.1685(10) 0.031(4) Uiso 1 1 d . . .
H2 H 0.4521(9) 0.177(2) 0.1902(12) 0.046(6) Uiso 1 1 d . . .
H14B H 0.4444(9) -0.121(2) 0.1089(14) 0.058(6) Uiso 1 1 d . . .
H14C H 0.4799(12) 0.004(2) 0.0851(15) 0.066(7) Uiso 1 1 d . . .
H15C H 0.3188(10) -0.101(2) 0.0210(14) 0.055(6) Uiso 1 1 d . . .
H10 H 0.3286(9) 0.4370(19) -0.0718(12) 0.041(5) Uiso 1 1 d . . .
H15B H 0.2891(11) -0.135(3) 0.0958(16) 0.073(7) Uiso 1 1 d . . .
H13C H 0.2654(11) 0.349(2) 0.2555(15) 0.068(8) Uiso 1 1 d . . .
H7 H 0.4703(11) 0.215(2) -0.0059(15) 0.064(7) Uiso 1 1 d . . .
H15A H 0.2647(11) -0.027(3) 0.0293(16) 0.069(7) Uiso 1 1 d . . .
H13B H 0.2990(11) 0.436(2) 0.1885(17) 0.078(8) Uiso 1 1 d . . .
H13A H 0.3028(12) 0.470(3) 0.2862(18) 0.084(8) Uiso 1 1 d . . .
H11 H 0.3911(9) 0.364(2) 0.2640(12) 0.044(6) Uiso 1 1 d . . .
H14A H 0.4289(10) -0.058(2) 0.0234(16) 0.065(7) Uiso 1 1 d . . .

loop_
_atom_site_aniso_label
_atom_site_aniso_U_11
_atom_site_aniso_U_22
_atom_site_aniso_U_33
_atom_site_aniso_U_23
_atom_site_aniso_U_13
_atom_site_aniso_U_12
Ti1 0.01614(15) 0.02078(16) 0.01582(15) 0.00171(9) 0.00064(10) 0.00061(9)
N1 0.0208(6) 0.0257(7) 0.0186(6) 0.0067(5) 0.0008(5) -0.0016(5)
C1 0.0332(9) 0.0384(9) 0.0151(7) 0.0031(6) -0.0003(6) 0.0034(7)
C2 0.0236(8) 0.0433(10) 0.0246(8) 0.0107(7) -0.0040(6) 0.0025(7)
C3 0.0262(8) 0.0302(8) 0.0296(8) 0.0117(7) 0.0072(6) 0.0097(6)
C4 0.0269(8) 0.0224(7) 0.0239(7) 0.0062(6) 0.0067(6) 0.0039(6)
C5 0.0228(8) 0.0296(8) 0.0197(7) 0.0054(6) 0.0067(6) 0.0049(6)
C6 0.0523(11) 0.0316(9) 0.0285(9) -0.0062(7) 0.0240(8) -0.0149(8)
C7 0.0279(9) 0.0391(10) 0.0754(15) 0.0239(10) 0.0280(10) 0.0076(8)
C8 0.0345(10) 0.0559(12) 0.0403(10) 0.0233(9) -0.0114(8) -0.0242(9)
C9 0.0488(10) 0.0241(8) 0.0250(8) 0.0009(6) 0.0075(7) -0.0104(7)
C10 0.0260(8) 0.0326(8) 0.0221(7) 0.0094(6) 0.0003(6) -0.0038(7)
C11 0.0650(14) 0.0528(13) 0.0223(9) -0.0093(8) 0.0003(8) -0.0030(11)
C12 0.191(4) 0.092(2) 0.0172(10) -0.0079(11) 0.0037(16) 0.012(2)
C13 0.0749(17) 0.0597(15) 0.0486(14) -0.0274(12) 0.0150(12) 0.0118(13)
C14 0.0378(11) 0.0390(11) 0.0560(13) 0.0140(10) 0.0209(9) 0.0182(9)
C15 0.0467(12) 0.0250(9) 0.0455(11) -0.0031(8) 0.0124(9) -0.0036(8)
C16 0.032(2) 0.0348(19) 0.0169(14) -0.0013(12) 0.0021(14) 0.0027(17)
C17 0.076(4) 0.062(3) 0.025(2) 0.006(2) 0.020(3) -0.001(3)
C18 0.080(3) 0.033(2) 0.0309(18) -0.0040(15) 0.0017(18) -0.007(2)
C16' 0.028(2) 0.038(2) 0.0240(19) -0.0029(16) 0.0052(17) 0.0072(18)
C17' 0.055(4) 0.060(4) 0.017(2) 0.001(2) 0.010(2) 0.004(3)
C18' 0.036(3) 0.053(3) 0.043(2) -0.024(2) 0.0019(19) -0.003(2)
C19 0.027(3) 0.043(3) 0.028(3) -0.006(2) -0.007(2) -0.006(2)
C19' 0.049(3) 0.077(4) 0.041(3) 0.015(3) -0.011(2) -0.037(3)
C20 0.082(5) 0.0240(16) 0.040(3) -0.0066(15) 0.015(3) -0.007(2)
C20' 0.042(7) 0.033(4) 0.036(4) -0.003(3) -0.002(4) 0.001(4)

loop_
_atom_type_symbol
_atom_type_description
_atom_type_scat_dispersion_real
_atom_type_scat_dispersion_imag
_atom_type_scat_source
C C 0.0033 0.0016 'International Tables Vol C Tables 4.2.6.8 and 6.1.1.4'
H H 0.0000 0.0000 'International Tables Vol C Tables 4.2.6.8 and 6.1.1.4'
N N 0.0061 0.0033 'International Tables Vol C Tables 4.2.6.8 and 6.1.1.4'
Ti Ti 0.2776 0.4457 'International Tables Vol C Tables 4.2.6.8 and 6.1.1.4'

loop_
_geom_angle_atom_site_label_1
_geom_angle_atom_site_label_2
_geom_angle_atom_site_label_3
_geom_angle
_geom_angle_site_symmetry_1
N1 Ti1 C2 136.31(5) .
N1 Ti1 C10 79.84(5) .
C2 Ti1 C10 143.00(6) .
N1 Ti1 C1 107.52(5) .
C2 Ti1 C1 35.30(6) .
C10 Ti1 C1 146.29(6) .
N1 Ti1 C7 128.85(7) .
C2 Ti1 C7 92.55(7) .
C10 Ti1 C7 57.07(6) .
C1 Ti1 C7 123.58(7) .
N1 Ti1 C5 78.85(5) .
C2 Ti1 C5 57.59(6) .
C10 Ti1 C5 154.79(6) .
C1 Ti1 C5 35.04(6) .
C7 Ti1 C5 148.06(6) .
N1 Ti1 C6 94.29(6) .
C2 Ti1 C6 125.59(6) .
C10 Ti1 C6 34.83(6) .
C1 Ti1 C6 158.09(7) .
C7 Ti1 C6 34.56(7) .
C5 Ti1 C6 160.66(6) .
N1 Ti1 C3 118.87(5) .
C2 Ti1 C3 35.04(6) .
C10 Ti1 C3 146.39(6) .
C1 Ti1 C3 59.05(6) .
C7 Ti1 C3 91.43(6) .
C5 Ti1 C3 57.94(5) .
C6 Ti1 C3 112.23(6) .
N1 Ti1 C9 102.46(6) .
C2 Ti1 C9 112.98(6) .
C10 Ti1 C9 34.82(5) .
C1 Ti1 C9 113.10(6) .
C7 Ti1 C9 57.47(7) .
C5 Ti1 C9 140.66(6) .
C6 Ti1 C9 58.30(6) .
C3 Ti1 C9 138.55(6) .
N1 Ti1 C4 85.18(5) .
C2 Ti1 C4 57.84(6) .
C10 Ti1 C4 154.05(6) .
C1 Ti1 C4 58.88(6) .
C7 Ti1 C4 121.54(6) .
C5 Ti1 C4 35.04(5) .
C6 Ti1 C4 127.09(6) .
C3 Ti1 C4 34.68(5) .
C9 Ti1 C4 170.69(6) .
N1 Ti1 C8 135.20(6) .
C2 Ti1 C8 86.00(6) .
C10 Ti1 C8 57.01(6) .
C1 Ti1 C8 103.10(6) .
C7 Ti1 C8 34.65(8) .
C5 Ti1 C8 138.05(6) .
C6 Ti1 C8 57.80(6) .
C3 Ti1 C8 104.72(6) .
C9 Ti1 C8 34.18(7) .
C4 Ti1 C8 139.26(6) .
N1 N1 Ti1 177.15(15) 7
C5 C1 C2 105.66(15) .
C5 C1 C11 127.25(16) .
C2 C1 C11 126.82(17) .
C5 C1 Ti1 72.71(8) .
C2 C1 Ti1 71.94(9) .
C11 C1 Ti1 124.69(13) .
C3 C2 C1 109.97(15) .
C3 C2 Ti1 73.65(9) .
C1 C2 Ti1 72.75(9) .
C4 C3 C2 107.41(14) .
C4 C3 C14 126.09(17) .
C2 C3 C14 126.36(16) .
C4 C3 Ti1 73.30(8) .
C2 C3 Ti1 71.31(9) .
C14 C3 Ti1 124.23(11) .
C3 C4 C5 107.09(14) .
C3 C4 C15 126.56(15) .
C5 C4 C15 126.32(14) .
C3 C4 Ti1 72.02(9) .
C5 C4 Ti1 71.31(8) .
C15 C4 Ti1 123.67(11) .
C1 C5 C4 109.86(14) .
C1 C5 Ti1 72.25(9) .
C4 C5 Ti1 73.65(8) .
C7 C6 C10 106.12(16) .
C7 C6 C16' 109.2(3) .
C10 C6 C16' 144.3(3) .
C7 C6 C16 140.6(2) .
C10 C6 C16 113.2(2) .
C16' C6 C16 31.46(17) .
C7 C6 Ti1 72.41(10) .
C10 C6 Ti1 72.08(8) .
C16' C6 Ti1 124.25(18) .
C16 C6 Ti1 122.15(15) .
C6 C7 C8 109.41(16) .
C6 C7 Ti1 73.02(10) .
C8 C7 Ti1 74.10(10) .
C9 C8 C7 107.88(16) .
C9 C8 C19' 136.6(5) .
C7 C8 C19' 114.7(5) .
C9 C8 C19 109.8(4) .
C7 C8 C19 142.3(4) .
C19' C8 C19 28.1(3) .
C9 C8 Ti1 72.49(9) .
C7 C8 Ti1 71.24(10) .
C19' C8 Ti1 128.87(19) .
C19 C8 Ti1 121.6(3) .
C8 C9 C10 106.85(16) .
C8 C9 C20' 109.2(7) .
C10 C9 C20' 142.8(7) .
C8 C9 C20 133.6(5) .
C10 C9 C20 119.4(5) .
C20' C9 C20 24.8(3) .
C8 C9 Ti1 73.33(10) .
C10 C9 Ti1 71.38(9) .
C20' C9 Ti1 128.2(4) .
C20 C9 Ti1 123.3(2) .
C6 C10 C9 109.72(15) .
C6 C10 Ti1 73.09(9) .
C9 C10 Ti1 73.80(9) .
C13 C11 C1 113.19(17) .
C13 C11 C12 110.1(2) .
C1 C11 C12 109.65(19) .
C18 C16 C6 109.7(3) .
C18 C16 C17 100.1(4) .
C6 C16 C17 94.8(3) .
C18' C16' C6 106.3(4) .
C18' C16' C17' 85.6(5) .
C6 C16' C17' 107.1(4) .

loop_
_geom_bond_atom_site_label_1
_geom_bond_atom_site_label_2
_geom_bond_distance
_geom_bond_site_symmetry_2
Ti1 N1 1.9713(13) .
Ti1 C2 2.3282(15) .
Ti1 C10 2.3341(15) .
Ti1 C1 2.3387(15) .
Ti1 C7 2.3394(17) .
Ti1 C5 2.3446(14) .
Ti1 C6 2.3471(15) .
Ti1 C3 2.3584(15) .
Ti1 C9 2.3653(16) .
Ti1 C4 2.3750(15) .
Ti1 C8 2.3761(16) .
N1 N1 1.168(3) 7
C1 C5 1.410(2) .
C1 C2 1.415(2) .
C1 C11 1.507(3) .
C2 C3 1.411(2) .
C3 C4 1.411(2) .
C3 C14 1.499(2) .
C4 C5 1.421(2) .
C4 C15 1.489(2) .
C6 C7 1.392(3) .
C6 C10 1.401(2) .
C6 C16' 1.495(4) .
C6 C16 1.594(4) .
C7 C8 1.405(3) .
C8 C9 1.393(3) .
C8 C19' 1.488(4) .
C8 C19 1.628(7) .
C9 C10 1.406(2) .
C9 C20' 1.479(11) .
C9 C20 1.535(6) .
C11 C13 1.504(3) .
C11 C12 1.532(3) .
C16 C18 1.507(6) .
C16 C17 1.762(7) .
C16' C18' 1.504(7) .
C16' C17' 1.660(7) .
